data_7052988
loop_
_publ_author_name
'Jacobs, Tia'
'Barbour, Leonard J.'

_publ_section_title
;
 Single-crystal to single-crystal transformations in discrete solvated
 metallocycles: the role of the metal ion
;
_journal_issue 1
_journal_name_full 'New Journal of Chemistry'
_journal_page_first 71
_journal_paper_doi 10.1039/c2nj40612h
_journal_volume 37
_journal_year 2013
_chemical_formula_moiety 'C44 H44 Cl4 N8 Zn2'
_chemical_formula_sum 'C44 H44 Cl4 N8 Zn2'
_chemical_formula_weight 957.41
_chemical_name_systematic
;
?
;
_space_group_IT_number 15
_symmetry_cell_setting monoclinic
_symmetry_space_group_name_Hall '-C 2yc'
_symmetry_space_group_name_H-M 'C 1 2/c 1'
_atom_sites_solution_hydrogens geom
_atom_sites_solution_primary direct
_atom_sites_solution_secondary difmap
_audit_creation_method SHELXL-97
_cell_angle_alpha 90.00
_cell_angle_beta 118.325(3)
_cell_angle_gamma 90.00
_cell_formula_units_Z 4
_cell_length_a 20.010(5)
_cell_length_b 14.658(3)
_cell_length_c 17.146(4)
_cell_measurement_reflns_used 1381
_cell_measurement_temperature 100(2)
_cell_measurement_theta_max 22.51
_cell_measurement_theta_min 2.31
_cell_volume 4426.9(18)
_computing_cell_refinement 'SAINT (Bruker, 2002)'
_computing_data_collection 'SMART (Bruker, 2002)'
_computing_data_reduction SAINT
_computing_molecular_graphics
;
X-Seed (Barbour, 2001; Atwood & Barbour, 2003)
;
_computing_publication_material
;
X-Seed (Atwood & Barbour, 2003; Barbour, 2001)
;
_computing_structure_refinement 'SHELXL-97 (Sheldrick, 1997)'
_computing_structure_solution 'SHELXS-97 (Sheldrick, 1997)'
_diffrn_ambient_temperature 100(2)
_diffrn_measured_fraction_theta_full 0.920
_diffrn_measured_fraction_theta_max 0.920
_diffrn_measurement_device_type 'Bruker APEX CCD area-detector'
_diffrn_measurement_method \w
_diffrn_radiation_monochromator graphite
_diffrn_radiation_source 'fine-focus sealed tube'
_diffrn_radiation_type MoK\a
_diffrn_radiation_wavelength 0.71073
_diffrn_reflns_av_R_equivalents 0.0908
_diffrn_reflns_av_sigmaI/netI 0.1393
_diffrn_reflns_limit_h_max 25
_diffrn_reflns_limit_h_min -25
_diffrn_reflns_limit_k_max 9
_diffrn_reflns_limit_k_min -19
_diffrn_reflns_limit_l_max 21
_diffrn_reflns_limit_l_min -21
_diffrn_reflns_number 12944
_diffrn_reflns_theta_full 28.28
_diffrn_reflns_theta_max 28.28
_diffrn_reflns_theta_min 1.81
_exptl_absorpt_coefficient_mu 1.366
_exptl_absorpt_correction_T_max 0.7813
_exptl_absorpt_correction_T_min 0.7351
_exptl_absorpt_correction_type multi-scan
_exptl_absorpt_process_details 'SADABS (Bruker, 2002)'
_exptl_crystal_colour colourless
_exptl_crystal_density_diffrn 1.437
_exptl_crystal_density_method 'not measured'
_exptl_crystal_description prism
_exptl_crystal_F_000 1968
_exptl_crystal_size_max 0.24
_exptl_crystal_size_mid 0.20
_exptl_crystal_size_min 0.19
_refine_diff_density_max 1.050
_refine_diff_density_min -0.716
_refine_diff_density_rms 0.140
_refine_ls_extinction_method none
_refine_ls_goodness_of_fit_ref 1.019
_refine_ls_hydrogen_treatment constr
_refine_ls_matrix_type full
_refine_ls_number_parameters 264
_refine_ls_number_reflns 5067
_refine_ls_number_restraints 0
_refine_ls_restrained_S_all 1.019
_refine_ls_R_factor_all 0.1793
_refine_ls_R_factor_gt 0.0804
_refine_ls_shift/su_max 0.000
_refine_ls_shift/su_mean 0.000
_refine_ls_structure_factor_coef Fsqd
_refine_ls_weighting_details 'calc w=1/[\s^2^(Fo^2^)+(0.0946P)^2^+0.0000P] where P=(Fo^2^+2Fc^2^)/3'
_refine_ls_weighting_scheme calc
_refine_ls_wR_factor_gt 0.1650
_refine_ls_wR_factor_ref 0.2088
_reflns_number_gt 2502
_reflns_number_total 5067
_reflns_threshold_expression >2sigma(I)
_cod_data_source_file c2nj40612h.txt
_cod_data_source_block ZnCl2_empty
_cod_original_cell_volume 4426.7(18)
_cod_original_sg_symbol_H-M C2/c
_cod_database_code 7052988

loop_
_symmetry_equiv_pos_as_xyz
'x, y, z'
'-x, y, -z+1/2'
'x+1/2, y+1/2, z'
'-x+1/2, y+1/2, -z+1/2'
'-x, -y, -z'
'x, -y, z-1/2'
'-x+1/2, -y+1/2, -z'
'x+1/2, -y+1/2, z-1/2'

loop_
_atom_site_label
_atom_site_type_symbol
_atom_site_fract_x
_atom_site_fract_y
_atom_site_fract_z
_atom_site_U_iso_or_equiv
_atom_site_adp_type
_atom_site_occupancy
_atom_site_symmetry_multiplicity
_atom_site_calc_flag
_atom_site_refinement_flags
Cl3 Cl 0.32179(11) 0.50454(11) 0.67098(11) 0.0352(4) Uani 1 1 d .
Zn1 Zn 0.25618(4) 0.50673(5) 0.52121(5) 0.0247(2) Uani 1 1 d .
Cl2 Cl 0.13086(10) 0.49401(11) 0.46998(13) 0.0394(5) Uani 1 1 d .
N4A N 0.2891(3) 0.3994(4) 0.4745(4) 0.0273(13) Uani 1 1 d .
N4B N 0.2871(3) 0.6203(3) 0.4806(4) 0.0264(13) Uani 1 1 d .
C5A C 0.2423(4) 0.3291(5) 0.4202(4) 0.0292(16) Uani 1 1 d .
H5A H 0.1884 0.3306 0.3878 0.035 Uiso 1 1 calc R
C5B C 0.3372(4) 0.6855(4) 0.5368(4) 0.0262(15) Uani 1 1 d .
H5B H 0.3644 0.6811 0.5996 0.031 Uiso 1 1 calc R
C6A C 0.2865(4) 0.2597(4) 0.4217(4) 0.0310(17) Uani 1 1 d .
H6A H 0.2699 0.2035 0.3909 0.037 Uiso 1 1 calc R
C6B C 0.3412(4) 0.7548(4) 0.4895(4) 0.0262(15) Uani 1 1 d .
H6B H 0.3702 0.8089 0.5120 0.031 Uiso 1 1 calc R
N7A N 0.3603(3) 0.2852(4) 0.4764(3) 0.0262(13) Uani 1 1 d .
N7B N 0.2952(3) 0.7336(3) 0.4010(4) 0.0231(12) Uani 1 1 d .
C8A C 0.3602(4) 0.3699(4) 0.5060(4) 0.0293(16) Uani 1 1 d .
C8B C 0.2635(4) 0.6517(4) 0.3987(4) 0.0242(15) Uani 1 1 d .
C9A C 0.4285(4) 0.4250(4) 0.5604(4) 0.0330(17) Uani 1 1 d .
H9A1 H 0.4211 0.4590 0.6049 0.050 Uiso 1 1 calc R
H9A2 H 0.4372 0.4679 0.5223 0.050 Uiso 1 1 calc R
H9A3 H 0.4726 0.3847 0.5901 0.050 Uiso 1 1 calc R
C9B C 0.2093(4) 0.6039(5) 0.3175(4) 0.0353(17) Uani 1 1 d .
H9B1 H 0.1863 0.5529 0.3333 0.053 Uiso 1 1 calc R
H9B2 H 0.2360 0.5807 0.2863 0.053 Uiso 1 1 calc R
H9B3 H 0.1694 0.6464 0.2790 0.053 Uiso 1 1 calc R
C10A C 0.4257(4) 0.2290(4) 0.4939(4) 0.0281(16) Uani 1 1 d .
H10A H 0.4160 0.1657 0.5061 0.034 Uiso 1 1 calc R
H10B H 0.4705 0.2521 0.5475 0.034 Uiso 1 1 calc R
C10B C 0.2848(4) 0.7927(4) 0.3281(4) 0.0275(15) Uani 1 1 d .
H10C H 0.2759 0.8558 0.3415 0.033 Uiso 1 1 calc R
H10D H 0.2390 0.7729 0.2738 0.033 Uiso 1 1 calc R
C11A C 0.4435(4) 0.2280(4) 0.4177(4) 0.0238(14) Uani 1 1 d .
C11B C 0.3513(4) 0.7926(4) 0.3103(4) 0.0237(14) Uani 1 1 d .
C12A C 0.4734(4) 0.1504(4) 0.3999(4) 0.0254(15) Uani 1 1 d .
H12A H 0.4784 0.0959 0.4322 0.031 Uiso 1 1 calc R
C12B C 0.3707(4) 0.7155(4) 0.2787(4) 0.0243(15) Uani 1 1 d .
H12B H 0.3440 0.6602 0.2733 0.029 Uiso 1 1 calc R
C13A C 0.4961(4) 0.1518(4) 0.3354(4) 0.0247(15) Uani 1 1 d .
H13A H 0.5178 0.0985 0.3252 0.030 Uiso 1 1 calc R
C13B C 0.4275(3) 0.7165(4) 0.2549(4) 0.0222(14) Uani 1 1 d .
H13B H 0.4385 0.6624 0.2326 0.027 Uiso 1 1 calc R
C14A C 0.4878(4) 0.2296(4) 0.2849(4) 0.0211(14) Uani 1 1 d .
C14B C 0.4696(3) 0.7962(4) 0.2630(4) 0.0178(13) Uani 1 1 d .
C15A C 0.4552(4) 0.3069(4) 0.3006(4) 0.0235(14) Uani 1 1 d .
H15A H 0.4480 0.3605 0.2664 0.028 Uiso 1 1 calc R
C15B C 0.4514(4) 0.8732(4) 0.2958(4) 0.0209(14) Uani 1 1 d .
H15B H 0.4790 0.9279 0.3025 0.025 Uiso 1 1 calc R
C16A C 0.4332(4) 0.3057(4) 0.3655(4) 0.0282(16) Uani 1 1 d .
H16A H 0.4107 0.3586 0.3751 0.034 Uiso 1 1 calc R
C16B C 0.3933(3) 0.8727(4) 0.3196(4) 0.0227(14) Uani 1 1 d .
H16B H 0.3822 0.9266 0.3420 0.027 Uiso 1 1 calc R

loop_
_atom_site_aniso_label
_atom_site_aniso_U_11
_atom_site_aniso_U_22
_atom_site_aniso_U_33
_atom_site_aniso_U_23
_atom_site_aniso_U_13
_atom_site_aniso_U_12
Cl3 0.0493(11) 0.0287(9) 0.0286(9) 0.0043(8) 0.0193(9) 0.0089(8)
Zn1 0.0271(4) 0.0204(4) 0.0310(4) 0.0026(3) 0.0173(4) 0.0013(3)
Cl2 0.0291(9) 0.0289(9) 0.0621(13) 0.0033(9) 0.0234(9) -0.0003(8)
N4A 0.034(4) 0.024(3) 0.028(3) -0.001(2) 0.019(3) -0.002(3)
N4B 0.025(3) 0.025(3) 0.037(3) 0.005(3) 0.020(3) 0.005(2)
C5A 0.030(4) 0.035(4) 0.027(4) 0.001(3) 0.017(3) -0.003(3)
C5B 0.033(4) 0.026(3) 0.019(4) -0.002(3) 0.012(3) -0.002(3)
C6A 0.047(5) 0.028(4) 0.023(4) 0.002(3) 0.021(4) -0.002(3)
C6B 0.022(4) 0.032(4) 0.027(4) -0.012(3) 0.014(3) -0.009(3)
N7A 0.035(4) 0.027(3) 0.021(3) 0.004(2) 0.016(3) 0.004(3)
N7B 0.026(3) 0.021(3) 0.033(3) -0.003(2) 0.022(3) 0.000(2)
C8A 0.041(5) 0.029(4) 0.020(4) 0.009(3) 0.016(4) 0.009(3)
C8B 0.024(4) 0.023(3) 0.032(4) 0.001(3) 0.019(3) -0.001(3)
C9A 0.028(4) 0.035(4) 0.033(4) 0.007(3) 0.012(4) 0.006(3)
C9B 0.027(4) 0.043(4) 0.033(4) -0.006(3) 0.012(4) -0.005(3)
C10A 0.031(4) 0.030(4) 0.029(4) 0.008(3) 0.020(3) 0.010(3)
C10B 0.032(4) 0.024(3) 0.034(4) 0.004(3) 0.022(4) 0.006(3)
C11A 0.023(4) 0.028(3) 0.021(4) -0.001(3) 0.012(3) 0.004(3)
C11B 0.024(4) 0.022(3) 0.030(4) 0.005(3) 0.018(3) 0.004(3)
C12A 0.027(4) 0.024(3) 0.027(4) 0.007(3) 0.014(3) 0.002(3)
C12B 0.029(4) 0.014(3) 0.033(4) 0.002(3) 0.017(3) 0.000(3)
C13A 0.023(4) 0.024(3) 0.026(4) -0.007(3) 0.010(3) -0.001(3)
C13B 0.025(4) 0.018(3) 0.024(4) -0.007(3) 0.012(3) 0.001(3)
C14A 0.020(3) 0.025(3) 0.017(3) -0.005(3) 0.007(3) -0.003(3)
C14B 0.025(4) 0.018(3) 0.013(3) 0.005(2) 0.011(3) 0.003(3)
C15A 0.025(4) 0.021(3) 0.022(4) 0.004(3) 0.009(3) 0.007(3)
C15B 0.027(4) 0.015(3) 0.024(4) 0.000(3) 0.014(3) -0.005(3)
C16A 0.035(4) 0.024(3) 0.029(4) 0.004(3) 0.018(3) 0.008(3)
C16B 0.025(4) 0.022(3) 0.021(3) 0.002(3) 0.011(3) 0.005(3)

loop_
_atom_type_symbol
_atom_type_description
_atom_type_scat_dispersion_real
_atom_type_scat_dispersion_imag
_atom_type_scat_source
C C 0.0033 0.0016 'International Tables Vol C Tables 4.2.6.8 and 6.1.1.4'
H H 0.0000 0.0000 'International Tables Vol C Tables 4.2.6.8 and 6.1.1.4'
N N 0.0061 0.0033 'International Tables Vol C Tables 4.2.6.8 and 6.1.1.4'
Cl Cl 0.1484 0.1585 'International Tables Vol C Tables 4.2.6.8 and 6.1.1.4'
Zn Zn 0.2839 1.4301 'International Tables Vol C Tables 4.2.6.8 and 6.1.1.4'

loop_
_geom_angle_atom_site_label_1
_geom_angle_atom_site_label_2
_geom_angle_atom_site_label_3
_geom_angle
_geom_angle_site_symmetry_3
N4B Zn1 N4A 107.3(2) .
N4B Zn1 Cl2 113.84(16) .
N4A Zn1 Cl2 107.22(17) .
N4B Zn1 Cl3 107.26(17) .
N4A Zn1 Cl3 108.52(16) .
Cl2 Zn1 Cl3 112.52(8) .
C8A N4A C5A 106.1(5) .
C8A N4A Zn1 125.5(5) .
C5A N4A Zn1 126.6(4) .
C8B N4B C5B 105.8(5) .
C8B N4B Zn1 129.5(5) .
C5B N4B Zn1 124.6(4) .
C6A C5A N4A 108.5(6) .
C6A C5A H5A 125.7 .
N4A C5A H5A 125.7 .
C6B C5B N4B 109.5(6) .
C6B C5B H5B 125.2 .
N4B C5B H5B 125.2 .
C5A C6A N7A 107.0(6) .
C5A C6A H6A 126.5 .
N7A C6A H6A 126.5 .
C5B C6B N7B 107.3(6) .
C5B C6B H6B 126.3 .
N7B C6B H6B 126.3 .
C8A N7A C6A 108.4(6) .
C8A N7A C10A 127.6(6) .
C6A N7A C10A 123.9(6) .
C8B N7B C6B 106.8(5) .
C8B N7B C10B 129.2(6) .
C6B N7B C10B 124.0(5) .
N4A C8A N7A 109.9(6) .
N4A C8A C9A 124.7(6) .
N7A C8A C9A 125.3(6) .
N4B C8B N7B 110.5(6) .
N4B C8B C9B 124.5(6) .
N7B C8B C9B 125.1(6) .
C8A C9A H9A1 109.5 .
C8A C9A H9A2 109.5 .
H9A1 C9A H9A2 109.5 .
C8A C9A H9A3 109.5 .
H9A1 C9A H9A3 109.5 .
H9A2 C9A H9A3 109.5 .
C8B C9B H9B1 109.5 .
C8B C9B H9B2 109.5 .
H9B1 C9B H9B2 109.5 .
C8B C9B H9B3 109.5 .
H9B1 C9B H9B3 109.5 .
H9B2 C9B H9B3 109.5 .
N7A C10A C11A 112.7(5) .
N7A C10A H10A 109.1 .
C11A C10A H10A 109.1 .
N7A C10A H10B 109.1 .
C11A C10A H10B 109.1 .
H10A C10A H10B 107.8 .
N7B C10B C11B 113.3(5) .
N7B C10B H10C 108.9 .
C11B C10B H10C 108.9 .
N7B C10B H10D 108.9 .
C11B C10B H10D 108.9 .
H10C C10B H10D 107.7 .
C12A C11A C16A 118.3(6) .
C12A C11A C10A 120.2(6) .
C16A C11A C10A 121.5(5) .
C12B C11B C16B 117.5(6) .
C12B C11B C10B 121.3(6) .
C16B C11B C10B 121.0(6) .
C13A C12A C11A 120.3(6) .
C13A C12A H12A 119.8 .
C11A C12A H12A 119.8 .
C13B C12B C11B 122.0(6) .
C13B C12B H12B 119.0 .
C11B C12B H12B 119.0 .
C12A C13A C14A 121.6(6) .
C12A C13A H13A 119.2 .
C14A C13A H13A 119.2 .
C12B C13B C14B 121.2(6) .
C12B C13B H13B 119.4 .
C14B C13B H13B 119.4 .
C13A C14A C15A 118.2(6) .
C13A C14A C14A 120.7(4) 2_655
C15A C14A C14A 121.1(4) 2_655
C15B C14B C13B 117.2(5) .
C15B C14B C14B 122.3(4) 2_655
C13B C14B C14B 120.5(4) 2_655
C16A C15A C14A 120.3(6) .
C16A C15A H15A 119.9 .
C14A C15A H15A 119.9 .
C14B C15B C16B 121.8(5) .
C14B C15B H15B 119.1 .
C16B C15B H15B 119.1 .
C15A C16A C11A 121.3(6) .
C15A C16A H16A 119.3 .
C11A C16A H16A 119.3 .
C15B C16B C11B 120.3(6) .
C15B C16B H16B 119.9 .
C11B C16B H16B 119.9 .

loop_
_geom_bond_atom_site_label_1
_geom_bond_atom_site_label_2
_geom_bond_distance
_geom_bond_site_symmetry_2
Cl3 Zn1 2.2628(19) .
Zn1 N4B 2.012(5) .
Zn1 N4A 2.012(5) .
Zn1 Cl2 2.237(2) .
N4A C8A 1.333(8) .
N4A C5A 1.406(8) .
N4B C8B 1.332(8) .
N4B C5B 1.390(8) .
C5A C6A 1.340(9) .
C5A H5A 0.9500 .
C5B C6B 1.326(9) .
C5B H5B 0.9500 .
C6A N7A 1.374(9) .
C6A H6A 0.9500 .
C6B N7B 1.386(8) .
C6B H6B 0.9500 .
N7A C8A 1.342(8) .
N7A C10A 1.452(8) .
N7B C8B 1.351(7) .
N7B C10B 1.452(8) .
C8A C9A 1.476(9) .
C8B C9B 1.473(9) .
C9A H9A1 0.9800 .
C9A H9A2 0.9800 .
C9A H9A3 0.9800 .
C9B H9B1 0.9800 .
C9B H9B2 0.9800 .
C9B H9B3 0.9800 .
C10A C11A 1.508(8) .
C10A H10A 0.9900 .
C10A H10B 0.9900 .
C10B C11B 1.501(8) .
C10B H10C 0.9900 .
C10B H10D 0.9900 .
C11A C12A 1.386(8) .
C11A C16A 1.403(8) .
C11B C12B 1.386(8) .
C11B C16B 1.408(8) .
C12A C13A 1.379(8) .
C12A H12A 0.9500 .
C12B C13B 1.378(8) .
C12B H12B 0.9500 .
C13A C14A 1.394(8) .
C13A H13A 0.9500 .
C13B C14B 1.408(8) .
C13B H13B 0.9500 .
C14A C15A 1.396(8) .
C14A C14A 1.490(12) 2_655
C14B C15B 1.385(8) .
C14B C14B 1.483(11) 2_655
C15A C16A 1.376(8) .
C15A H15A 0.9500 .
C15B C16B 1.401(8) .
C15B H15B 0.9500 .
C16A H16A 0.9500 .
C16B H16B 0.9500 .
